data_7205778
loop_
_publ_author_name
'Hou, Guangfeng'
'Bi, Lihua'
'Li, Bao'
'Wang, Bin'
'Wu, Lixin'

_publ_section_title
;
 Polyoxometalate charge directed coordination assemblies: Macrocycles
 and polymer chains
;
_journal_issue 10
_journal_name_full CrystEngComm
_journal_page_first 3526
_journal_paper_doi 10.1039/c0ce00761g
_journal_volume 13
_journal_year 2011
_chemical_formula_moiety 'C14 H14 Cu Mo3 N4 O9.50'
_chemical_formula_sum 'C14 H14 Cu Mo3 N4 O9.5'
_chemical_formula_weight 741.66
_chemical_name_systematic
;
?
;
_space_group_IT_number 2
_symmetry_cell_setting triclinic
_symmetry_space_group_name_Hall '-P 1'
_symmetry_space_group_name_H-M 'P -1'
_atom_sites_solution_hydrogens geom
_atom_sites_solution_primary direct
_atom_sites_solution_secondary difmap
_audit_creation_method SHELXL-97
_cell_angle_alpha 111.68(2)
_cell_angle_beta 96.45(2)
_cell_angle_gamma 94.56(2)
_cell_formula_units_Z 2
_cell_length_a 9.824(5)
_cell_length_b 10.017(6)
_cell_length_c 11.360(7)
_cell_measurement_reflns_used 8754
_cell_measurement_temperature 291(2)
_cell_measurement_theta_max 27.53
_cell_measurement_theta_min 3.08
_cell_volume 1023.3(10)
_computing_cell_refinement 'RAPID-AUTO (Rigaku 1998 <i>RAPID-AUTO</i>)'
_computing_data_collection 'RAPID-AUTO (Rigaku 1998 <i>RAPID-AUTO</i>)'
_computing_data_reduction 'CrystalClear (Rigaku/MSC and Rigaku Corporation, 2002)'
_computing_molecular_graphics 'SHELXTL (Sheldrick, 2008)'
_computing_publication_material SHELXL-97
_computing_structure_refinement 'SHELXL-97 (Sheldrick, 2008)'
_computing_structure_solution 'SHELXS-97 (Sheldrick, 2008)'
_diffrn_ambient_temperature 291(2)
_diffrn_measured_fraction_theta_full 0.989
_diffrn_measured_fraction_theta_max 0.989
_diffrn_measurement_device_type 'Rigaku RAXIS-RAPID'
_diffrn_measurement_method '\w scan'
_diffrn_radiation_monochromator graphite
_diffrn_radiation_source 'fine-focus sealed tube'
_diffrn_radiation_type MoK\a
_diffrn_radiation_wavelength 0.71073
_diffrn_reflns_av_R_equivalents 0.0209
_diffrn_reflns_av_sigmaI/netI 0.0272
_diffrn_reflns_limit_h_max 12
_diffrn_reflns_limit_h_min -12
_diffrn_reflns_limit_k_max 12
_diffrn_reflns_limit_k_min -12
_diffrn_reflns_limit_l_max 14
_diffrn_reflns_limit_l_min -14
_diffrn_reflns_number 10119
_diffrn_reflns_theta_full 27.48
_diffrn_reflns_theta_max 27.48
_diffrn_reflns_theta_min 3.08
_diffrn_standards_decay_% 0
_diffrn_standards_interval_count 0
_diffrn_standards_interval_time 0
_diffrn_standards_number 0
_exptl_absorpt_coefficient_mu 2.880
_exptl_absorpt_correction_T_max 0.6558
_exptl_absorpt_correction_T_min 0.5966
_exptl_absorpt_correction_type multi-scan
_exptl_absorpt_process_details 'ABSCOR (Higashi, 1995)'
_exptl_crystal_colour brown
_exptl_crystal_density_diffrn 2.407
_exptl_crystal_density_method 'not measured'
_exptl_crystal_description block
_exptl_crystal_F_000 714
_exptl_crystal_size_max 0.20
_exptl_crystal_size_mid 0.19
_exptl_crystal_size_min 0.16
_refine_diff_density_max 1.164
_refine_diff_density_min -0.560
_refine_diff_density_rms 0.120
_refine_ls_extinction_method none
_refine_ls_goodness_of_fit_ref 1.136
_refine_ls_hydrogen_treatment constr
_refine_ls_matrix_type full
_refine_ls_number_parameters 286
_refine_ls_number_reflns 4644
_refine_ls_number_restraints 0
_refine_ls_restrained_S_all 1.136
_refine_ls_R_factor_all 0.0384
_refine_ls_R_factor_gt 0.0313
_refine_ls_shift/su_max 0.002
_refine_ls_shift/su_mean 0.000
_refine_ls_structure_factor_coef Fsqd
_refine_ls_weighting_details 'calc w=1/[\s^2^(Fo^2^)+(0.0376P)^2^+1.8038P] where P=(Fo^2^+2Fc^2^)/3'
_refine_ls_weighting_scheme calc
_refine_ls_wR_factor_gt 0.0777
_refine_ls_wR_factor_ref 0.0898
_reflns_number_gt 4043
_reflns_number_total 4644
_reflns_threshold_expression >2sigma(I)
_cod_data_source_file c0ce00761g.txt
_cod_data_source_block C5-Linquists17-3d
_cod_depositor_comments
;
The following automatic conversions were performed:
'_exptl_absorpt_correction_type' value 'Multi-scan' changed to
'multi-scan' according to
'/home/saulius/struct/CIF-dictionaries/cif_core.dic' dictionary named
'cif_core.dic' version 2.4.1 from 2010-06-29.

Automatic conversion script
Id: cif_fix_enum 1555 2011-01-17 13:19:09Z saulius 
;
_cod_original_formula_sum 'C14 H14 Cu Mo3 N4 O9.50'
_cod_database_code 7205778

loop_
_symmetry_equiv_pos_as_xyz
'x, y, z'
'-x, -y, -z'

loop_
_atom_site_label
_atom_site_type_symbol
_atom_site_fract_x
_atom_site_fract_y
_atom_site_fract_z
_atom_site_U_iso_or_equiv
_atom_site_adp_type
_atom_site_occupancy
_atom_site_symmetry_multiplicity
_atom_site_calc_flag
_atom_site_refinement_flags
_atom_site_disorder_assembly
_atom_site_disorder_group
C1 C 0.4570(5) 0.3411(6) 0.6675(5) 0.0492(11) Uani 1 1 d . . .
H1 H 0.4852 0.3473 0.7505 0.059 Uiso 1 1 calc R . .
C2 C 0.5452(5) 0.3370(6) 0.5794(5) 0.0531(12) Uani 1 1 d . . .
H2 H 0.6406 0.3382 0.5905 0.064 Uiso 1 1 calc R . .
C3 C 0.4613(5) 0.3308(5) 0.4730(5) 0.0465(11) Uani 1 1 d . . .
H3 H 0.4899 0.3279 0.3969 0.056 Uiso 1 1 calc R . .
C4 C 0.2060(5) 0.3071(6) 0.4067(5) 0.0528(13) Uani 1 1 d . . .
H4A H 0.1627 0.2081 0.3811 0.063 Uiso 1 1 calc R . .
H4B H 0.2309 0.3191 0.3307 0.063 Uiso 1 1 calc R . .
C5 C 0.1012(4) 0.4092(5) 0.4594(4) 0.0367(9) Uani 1 1 d . . .
C6 C -0.0384(5) 0.3588(5) 0.4168(4) 0.0391(9) Uani 1 1 d . . .
H6 H -0.0651 0.2632 0.3604 0.047 Uiso 1 1 calc R . .
C7 C 0.1391(5) 0.5512(5) 0.5429(4) 0.0419(10) Uani 1 1 d . . .
H7 H 0.2321 0.5870 0.5724 0.050 Uiso 1 1 calc R . .
C8 C -0.0365(6) 0.5204(6) 0.8331(5) 0.0519(12) Uani 1 1 d . . .
H8 H 0.0052 0.6097 0.8391 0.062 Uiso 1 1 calc R . .
C9 C -0.1607(6) 0.4999(7) 0.8733(6) 0.0612(15) Uani 1 1 d . . .
H9 H -0.2170 0.5695 0.9103 0.073 Uiso 1 1 calc R . .
C10 C -0.1825(5) 0.3575(7) 0.8474(5) 0.0563(14) Uani 1 1 d . . .
H10 H -0.2591 0.3097 0.8632 0.068 Uiso 1 1 calc R . .
C11 C -0.0457(6) 0.1480(6) 0.7639(5) 0.0528(12) Uani 1 1 d . . .
H11A H -0.1219 0.0927 0.7801 0.063 Uiso 1 1 calc R . .
H11B H 0.0362 0.1491 0.8207 0.063 Uiso 1 1 calc R . .
C12 C -0.0228(5) 0.0721(5) 0.6265(4) 0.0411(10) Uani 1 1 d . . .
C13 C 0.1034(5) 0.0288(6) 0.5989(5) 0.0547(13) Uani 1 1 d . . .
H13 H 0.1751 0.0489 0.6663 0.066 Uiso 1 1 calc R . .
C14 C -0.1277(5) 0.0440(6) 0.5259(5) 0.0567(14) Uani 1 1 d . . .
H14 H -0.2137 0.0732 0.5412 0.068 Uiso 1 1 calc R . .
Cu7 Cu 0.17034(6) 0.36422(8) 0.70000(6) 0.05432(18) Uani 1 1 d . . .
Mo1 Mo 0.46300(4) 1.00218(4) 0.79644(3) 0.03623(11) Uani 1 1 d . . .
Mo2 Mo 0.40290(4) 0.75987(4) 0.91997(4) 0.03810(11) Uani 1 1 d . . .
Mo3 Mo 0.28276(3) 1.07182(4) 1.03429(3) 0.03572(11) Uani 1 1 d . . .
N1 N 0.3270(4) 0.3349(4) 0.6171(4) 0.0436(9) Uani 1 1 d . . .
N2 N 0.3310(4) 0.3296(4) 0.4966(3) 0.0387(8) Uani 1 1 d . . .
N3 N 0.0159(4) 0.3984(4) 0.7853(4) 0.0429(9) Uani 1 1 d . . .
N4 N -0.0752(4) 0.2935(4) 0.7942(3) 0.0420(9) Uani 1 1 d . . .
O1 O 0.5452(3) 1.1957(4) 0.8986(3) 0.0452(7) Uani 1 1 d . . .
O2 O 0.4306(4) 1.0031(5) 0.6494(3) 0.0566(9) Uani 1 1 d . . .
O3 O 0.6381(3) 0.9408(3) 0.8027(3) 0.0396(7) Uani 1 1 d . . .
O4 O 0.3809(3) 0.8104(4) 0.7731(3) 0.0442(8) Uani 1 1 d . . .
O5 O 0.5000 1.0000 1.0000 0.0273(8) Uani 1 2 d S . .
O6 O 0.2925(3) 1.0626(4) 0.8681(3) 0.0462(8) Uani 1 1 d . . .
O7 O 0.5917(3) 0.7442(3) 0.9018(3) 0.0451(7) Uani 1 1 d . . .
O8 O 0.2465(3) 0.8672(3) 0.9714(3) 0.0424(7) Uani 1 1 d . . .
O9 O 0.3270(4) 0.5880(4) 0.8673(4) 0.0642(11) Uani 1 1 d . . .
O10 O 0.1300(3) 1.1321(4) 1.0672(3) 0.0530(9) Uani 1 1 d . . .

loop_
_atom_site_aniso_label
_atom_site_aniso_U_11
_atom_site_aniso_U_22
_atom_site_aniso_U_33
_atom_site_aniso_U_23
_atom_site_aniso_U_13
_atom_site_aniso_U_12
C1 0.044(3) 0.061(3) 0.051(3) 0.027(2) 0.013(2) 0.017(2)
C2 0.038(2) 0.064(3) 0.061(3) 0.023(3) 0.019(2) 0.016(2)
C3 0.049(3) 0.046(3) 0.047(3) 0.014(2) 0.025(2) 0.014(2)
C4 0.047(3) 0.054(3) 0.041(2) -0.002(2) 0.006(2) 0.013(2)
C5 0.036(2) 0.038(2) 0.0319(19) 0.0075(17) 0.0083(16) 0.0061(18)
C6 0.041(2) 0.032(2) 0.036(2) 0.0034(17) 0.0056(17) -0.0001(18)
C7 0.034(2) 0.044(2) 0.038(2) 0.0073(19) 0.0049(17) -0.0045(18)
C8 0.062(3) 0.048(3) 0.045(3) 0.014(2) 0.020(2) 0.008(2)
C9 0.055(3) 0.080(4) 0.058(3) 0.028(3) 0.027(3) 0.027(3)
C10 0.038(3) 0.082(4) 0.054(3) 0.029(3) 0.021(2) 0.008(3)
C11 0.067(3) 0.049(3) 0.042(3) 0.018(2) 0.008(2) 0.005(2)
C12 0.045(2) 0.037(2) 0.039(2) 0.0149(18) -0.0015(19) -0.0004(19)
C13 0.045(3) 0.068(3) 0.041(2) 0.015(2) -0.014(2) 0.008(2)
C14 0.043(3) 0.071(4) 0.045(3) 0.010(2) -0.003(2) 0.014(2)
Cu7 0.0425(3) 0.0691(4) 0.0529(4) 0.0200(3) 0.0255(3) 0.0070(3)
Mo1 0.03299(19) 0.0480(2) 0.02438(17) 0.00977(15) 0.00460(13) 0.00588(16)
Mo2 0.0357(2) 0.0322(2) 0.03514(19) 0.00110(15) 0.00899(14) -0.00607(15)
Mo3 0.02348(17) 0.0474(2) 0.03089(18) 0.00757(15) 0.00666(13) 0.00689(15)
N1 0.040(2) 0.050(2) 0.044(2) 0.0167(18) 0.0183(16) 0.0109(17)
N2 0.0372(19) 0.039(2) 0.0371(18) 0.0080(15) 0.0144(15) 0.0101(15)
N3 0.0372(19) 0.050(2) 0.0376(19) 0.0120(17) 0.0124(16) -0.0027(17)
N4 0.0364(19) 0.053(2) 0.0349(18) 0.0155(17) 0.0092(15) -0.0020(17)
O1 0.0467(18) 0.0491(19) 0.0423(17) 0.0199(15) 0.0125(14) 0.0013(15)
O2 0.057(2) 0.081(3) 0.0345(16) 0.0231(17) 0.0066(15) 0.0176(19)
O3 0.0345(15) 0.0498(18) 0.0295(14) 0.0081(13) 0.0107(12) 0.0038(13)
O4 0.0339(15) 0.0529(19) 0.0276(14) -0.0019(13) 0.0013(12) -0.0075(14)
O5 0.0212(17) 0.032(2) 0.0217(16) 0.0024(14) 0.0047(13) 0.0013(14)
O6 0.0330(15) 0.072(2) 0.0337(15) 0.0196(15) 0.0040(12) 0.0147(15)
O7 0.0408(17) 0.0354(17) 0.0522(19) 0.0075(14) 0.0107(14) 0.0067(13)
O8 0.0275(14) 0.0467(18) 0.0392(16) 0.0022(13) 0.0071(12) -0.0059(13)
O9 0.066(2) 0.0362(18) 0.071(3) -0.0014(17) 0.023(2) -0.0105(17)
O10 0.0319(16) 0.067(2) 0.0526(19) 0.0114(17) 0.0103(14) 0.0141(16)

loop_
_atom_type_symbol
_atom_type_description
_atom_type_scat_dispersion_real
_atom_type_scat_dispersion_imag
_atom_type_scat_source
C C 0.0033 0.0016 'International Tables Vol C Tables 4.2.6.8 and 6.1.1.4'
H H 0.0000 0.0000 'International Tables Vol C Tables 4.2.6.8 and 6.1.1.4'
Cu Cu 0.3201 1.2651 'International Tables Vol C Tables 4.2.6.8 and 6.1.1.4'
Mo Mo -1.6832 0.6857 'International Tables Vol C Tables 4.2.6.8 and 6.1.1.4'
N N 0.0061 0.0033 'International Tables Vol C Tables 4.2.6.8 and 6.1.1.4'
O O 0.0106 0.0060 'International Tables Vol C Tables 4.2.6.8 and 6.1.1.4'

loop_
_geom_angle_atom_site_label_1
_geom_angle_atom_site_label_2
_geom_angle_atom_site_label_3
_geom_angle
_geom_angle_site_symmetry_1
_geom_angle_site_symmetry_3
_geom_angle_publ_flag
N1 C1 C2 110.7(5) . . ?
N1 C1 H1 124.7 . . ?
C2 C1 H1 124.7 . . ?
C3 C2 C1 104.9(4) . . ?
C3 C2 H2 127.6 . . ?
C1 C2 H2 127.6 . . ?
N2 C3 C2 108.4(4) . . ?
N2 C3 H3 125.8 . . ?
C2 C3 H3 125.8 . . ?
N2 C4 C5 114.2(4) . . ?
N2 C4 H4A 108.7 . . ?
C5 C4 H4A 108.7 . . ?
N2 C4 H4B 108.7 . . ?
C5 C4 H4B 108.7 . . ?
H4A C4 H4B 107.6 . . ?
C7 C5 C6 118.7(4) . . ?
C7 C5 C4 122.8(4) . . ?
C6 C5 C4 118.4(4) . . ?
C5 C6 C7 121.2(4) . 2_566 ?
C5 C6 H6 119.4 . . ?
C7 C6 H6 119.4 2_566 . ?
C5 C7 C6 120.1(4) . 2_566 ?
C5 C7 H7 120.0 . . ?
C6 C7 H7 120.0 2_566 . ?
N3 C8 C9 111.9(5) . . ?
N3 C8 H8 124.1 . . ?
C9 C8 H8 124.1 . . ?
C10 C9 C8 104.6(5) . . ?
C10 C9 H9 127.7 . . ?
C8 C9 H9 127.7 . . ?
C9 C10 N4 109.5(5) . . ?
C9 C10 H10 125.3 . . ?
N4 C10 H10 125.3 . . ?
N4 C11 C12 113.8(4) . . ?
N4 C11 H11A 108.8 . . ?
C12 C11 H11A 108.8 . . ?
N4 C11 H11B 108.8 . . ?
C12 C11 H11B 108.8 . . ?
H11A C11 H11B 107.7 . . ?
C13 C12 C14 118.3(4) . . ?
C13 C12 C11 120.8(4) . . ?
C14 C12 C11 120.9(5) . . ?
C12 C13 C14 122.5(4) . 2_556 ?
C12 C13 H13 118.7 . . ?
C14 C13 H13 118.7 2_556 . ?
C12 C14 C13 119.2(5) . 2_556 ?
C12 C14 H14 120.4 . . ?
C13 C14 H14 120.4 2_556 . ?
N3 Cu7 N1 178.54(18) . . ?
N3 Cu7 O9 94.55(15) . . ?
N1 Cu7 O9 84.05(16) . . ?
O2 Mo1 O3 103.75(16) . . ?
O2 Mo1 O1 103.54(18) . . ?
O3 Mo1 O1 89.40(15) . . ?
O2 Mo1 O4 102.74(17) . . ?
O3 Mo1 O4 89.27(14) . . ?
O1 Mo1 O4 153.24(13) . . ?
O2 Mo1 O6 102.55(16) . . ?
O3 Mo1 O6 153.66(13) . . ?
O1 Mo1 O6 85.67(15) . . ?
O4 Mo1 O6 83.75(15) . . ?
O2 Mo1 O5 178.08(13) . . ?
O3 Mo1 O5 77.99(9) . . ?
O1 Mo1 O5 77.18(10) . . ?
O4 Mo1 O5 76.40(9) . . ?
O6 Mo1 O5 75.69(9) . . ?
O2 Mo1 Mo2 135.66(15) . 2_677 ?
O3 Mo1 Mo2 82.44(9) . 2_677 ?
O1 Mo1 Mo2 32.12(10) . 2_677 ?
O4 Mo1 Mo2 121.38(9) . 2_677 ?
O6 Mo1 Mo2 79.68(10) . 2_677 ?
O5 Mo1 Mo2 45.07(3) . 2_677 ?
O2 Mo1 Mo2 134.20(15) . . ?
O3 Mo1 Mo2 80.65(10) . . ?
O1 Mo1 Mo2 122.20(11) . . ?
O4 Mo1 Mo2 31.51(9) . . ?
O6 Mo1 Mo2 80.20(11) . . ?
O5 Mo1 Mo2 45.03(2) . . ?
Mo2 Mo1 Mo2 90.09(5) 2_677 . ?
O2 Mo1 Mo3 136.38(13) . 2_677 ?
O3 Mo1 Mo3 32.63(9) . 2_677 ?
O1 Mo1 Mo3 81.57(11) . 2_677 ?
O4 Mo1 Mo3 82.99(10) . 2_677 ?
O6 Mo1 Mo3 121.06(9) . 2_677 ?
O5 Mo1 Mo3 45.38(2) . 2_677 ?
Mo2 Mo1 Mo3 60.20(4) 2_677 2_677 ?
Mo2 Mo1 Mo3 60.29(3) . 2_677 ?
O2 Mo1 Mo3 132.98(13) . . ?
O3 Mo1 Mo3 123.23(9) . . ?
O1 Mo1 Mo3 80.47(10) . . ?
O4 Mo1 Mo3 77.97(9) . . ?
O6 Mo1 Mo3 30.44(9) . . ?
O5 Mo1 Mo3 45.25(3) . . ?
Mo2 Mo1 Mo3 60.24(4) 2_677 . ?
Mo2 Mo1 Mo3 60.10(3) . . ?
Mo3 Mo1 Mo3 90.63(4) 2_677 . ?
O9 Mo2 O7 104.58(17) . . ?
O9 Mo2 O4 104.73(18) . . ?
O7 Mo2 O4 88.87(14) . . ?
O9 Mo2 O1 101.84(19) . 2_677 ?
O7 Mo2 O1 88.05(15) . 2_677 ?
O4 Mo2 O1 153.16(14) . 2_677 ?
O9 Mo2 O8 101.33(17) . . ?
O7 Mo2 O8 154.04(13) . . ?
O4 Mo2 O8 86.01(14) . . ?
O1 Mo2 O8 85.20(14) 2_677 . ?
O9 Mo2 O5 177.14(13) . . ?
O7 Mo2 O5 77.78(10) . . ?
O4 Mo2 O5 76.77(10) . . ?
O1 Mo2 O5 76.52(10) 2_677 . ?
O8 Mo2 O5 76.27(10) . . ?
O9 Mo2 Mo1 133.32(16) . 2_677 ?
O7 Mo2 Mo1 82.63(10) . 2_677 ?
O4 Mo2 Mo1 121.66(10) . 2_677 ?
O1 Mo2 Mo1 31.55(10) 2_677 2_677 ?
O8 Mo2 Mo1 78.53(9) . 2_677 ?
O5 Mo2 Mo1 44.97(2) . 2_677 ?
O9 Mo2 Mo1 136.68(16) . . ?
O7 Mo2 Mo1 80.14(11) . . ?
O4 Mo2 Mo1 31.98(9) . . ?
O1 Mo2 Mo1 121.45(10) 2_677 . ?
O8 Mo2 Mo1 82.12(10) . . ?
O5 Mo2 Mo1 44.93(3) . . ?
Mo1 Mo2 Mo1 89.91(5) 2_677 . ?
O9 Mo2 Mo3 132.34(14) . . ?
O7 Mo2 Mo3 123.08(10) . . ?
O4 Mo2 Mo3 78.37(10) . . ?
O1 Mo2 Mo3 81.08(11) 2_677 . ?
O8 Mo2 Mo3 31.02(9) . . ?
O5 Mo2 Mo3 45.32(3) . . ?
Mo1 Mo2 Mo3 60.10(3) 2_677 . ?
Mo1 Mo2 Mo3 60.22(4) . . ?
O9 Mo2 Mo3 137.08(14) . 2_677 ?
O7 Mo2 Mo3 32.59(10) . 2_677 ?
O4 Mo2 Mo3 83.08(9) . 2_677 ?
O1 Mo2 Mo3 80.03(10) 2_677 2_677 ?
O8 Mo2 Mo3 121.45(10) . 2_677 ?
O5 Mo2 Mo3 45.22(2) . 2_677 ?
Mo1 Mo2 Mo3 60.18(3) 2_677 2_677 ?
Mo1 Mo2 Mo3 60.02(2) . 2_677 ?
Mo3 Mo2 Mo3 90.54(4) . 2_677 ?
O10 Mo3 O6 104.81(16) . . ?
O10 Mo3 O8 105.57(16) . . ?
O6 Mo3 O8 90.08(15) . . ?
O10 Mo3 O7 101.29(17) . 2_677 ?
O6 Mo3 O7 87.91(16) . 2_677 ?
O8 Mo3 O7 152.67(13) . 2_677 ?
O10 Mo3 O3 102.43(15) . 2_677 ?
O6 Mo3 O3 152.58(13) . 2_677 ?
O8 Mo3 O3 85.59(14) . 2_677 ?
O7 Mo3 O3 83.78(14) 2_677 2_677 ?
O10 Mo3 O5 176.60(12) . . ?
O6 Mo3 O5 77.18(9) . . ?
O8 Mo3 O5 77.05(9) . . ?
O7 Mo3 O5 75.92(10) 2_677 . ?
O3 Mo3 O5 75.47(9) 2_677 . ?
O10 Mo3 Mo1 133.16(13) . 2_677 ?
O6 Mo3 Mo1 121.92(10) . 2_677 ?
O8 Mo3 Mo1 79.05(10) . 2_677 ?
O7 Mo3 Mo1 78.96(11) 2_677 2_677 ?
O3 Mo3 Mo1 30.74(8) 2_677 2_677 ?
O5 Mo3 Mo1 44.75(3) . 2_677 ?
O10 Mo3 Mo2 137.91(13) . . ?
O6 Mo3 Mo2 81.31(11) . . ?
O8 Mo3 Mo2 32.35(9) . . ?
O7 Mo3 Mo2 120.68(10) 2_677 . ?
O3 Mo3 Mo2 80.63(10) 2_677 . ?
O5 Mo3 Mo2 44.78(2) . . ?
Mo1 Mo3 Mo2 59.71(3) 2_677 . ?
O10 Mo3 Mo1 137.34(13) . . ?
O6 Mo3 Mo1 32.56(9) . . ?
O8 Mo3 Mo1 82.61(9) . . ?
O7 Mo3 Mo1 81.11(10) 2_677 . ?
O3 Mo3 Mo1 120.08(9) 2_677 . ?
O5 Mo3 Mo1 44.62(2) . . ?
Mo1 Mo3 Mo1 89.37(4) 2_677 . ?
Mo2 Mo3 Mo1 59.68(2) . . ?
O10 Mo3 Mo2 132.56(14) . 2_677 ?
O6 Mo3 Mo2 80.54(10) . 2_677 ?
O8 Mo3 Mo2 121.69(9) . 2_677 ?
O7 Mo3 Mo2 31.27(9) 2_677 2_677 ?
O3 Mo3 Mo2 78.83(9) 2_677 2_677 ?
O5 Mo3 Mo2 44.68(3) . 2_677 ?
Mo1 Mo3 Mo2 59.69(3) 2_677 2_677 ?
Mo2 Mo3 Mo2 89.46(4) . 2_677 ?
Mo1 Mo3 Mo2 59.58(3) . 2_677 ?
C1 N1 N2 105.9(4) . . ?
C1 N1 Cu7 128.4(3) . . ?
N2 N1 Cu7 124.6(3) . . ?
C3 N2 N1 110.1(4) . . ?
C3 N2 C4 127.7(4) . . ?
N1 N2 C4 121.8(4) . . ?
C8 N3 N4 106.1(4) . . ?
C8 N3 Cu7 128.4(4) . . ?
N4 N3 Cu7 125.0(3) . . ?
C10 N4 N3 108.0(4) . . ?
C10 N4 C11 129.5(5) . . ?
N3 N4 C11 122.2(4) . . ?
Mo1 O1 Mo2 116.33(17) . 2_677 ?
Mo1 O3 Mo3 116.63(14) . 2_677 ?
Mo2 O4 Mo1 116.51(14) . . ?
Mo1 O5 Mo1 180.0 2_677 . ?
Mo1 O5 Mo2 89.96(3) 2_677 . ?
Mo1 O5 Mo2 90.04(3) . . ?
Mo1 O5 Mo2 90.04(3) 2_677 2_677 ?
Mo1 O5 Mo2 89.96(3) . 2_677 ?
Mo2 O5 Mo2 180.0 . 2_677 ?
Mo1 O5 Mo3 90.13(3) 2_677 2_677 ?
Mo1 O5 Mo3 89.87(3) . 2_677 ?
Mo2 O5 Mo3 90.10(4) . 2_677 ?
Mo2 O5 Mo3 89.90(4) 2_677 2_677 ?
Mo1 O5 Mo3 89.87(3) 2_677 . ?
Mo1 O5 Mo3 90.13(3) . . ?
Mo2 O5 Mo3 89.90(4) . . ?
Mo2 O5 Mo3 90.10(3) 2_677 . ?
Mo3 O5 Mo3 180.0 2_677 . ?
Mo3 O6 Mo1 117.00(15) . . ?
Mo2 O7 Mo3 116.14(16) . 2_677 ?
Mo3 O8 Mo2 116.63(15) . . ?
Mo2 O9 Cu7 152.4(3) . . ?

loop_
_geom_bond_atom_site_label_1
_geom_bond_atom_site_label_2
_geom_bond_distance
_geom_bond_site_symmetry_2
_geom_bond_publ_flag
C1 N1 1.327(6) . ?
C1 C2 1.387(7) . ?
C1 H1 0.9300 . ?
C2 C3 1.363(7) . ?
C2 H2 0.9300 . ?
C3 N2 1.337(6) . ?
C3 H3 0.9300 . ?
C4 N2 1.452(6) . ?
C4 C5 1.522(6) . ?
C4 H4A 0.9700 . ?
C4 H4B 0.9700 . ?
C5 C7 1.380(6) . ?
C5 C6 1.389(6) . ?
C6 C7 1.393(6) 2_566 ?
C6 H6 0.9300 . ?
C7 C6 1.393(6) 2_566 ?
C7 H7 0.9300 . ?
C8 N3 1.313(7) . ?
C8 C9 1.376(7) . ?
C8 H8 0.9300 . ?
C9 C10 1.340(8) . ?
C9 H9 0.9300 . ?
C10 N4 1.360(6) . ?
C10 H10 0.9300 . ?
C11 N4 1.431(7) . ?
C11 C12 1.515(7) . ?
C11 H11A 0.9700 . ?
C11 H11B 0.9700 . ?
C12 C13 1.376(7) . ?
C12 C14 1.378(6) . ?
C13 C14 1.392(7) 2_556 ?
C13 H13 0.9300 . ?
C14 C13 1.392(7) 2_556 ?
C14 H14 0.9300 . ?
Cu7 N3 1.877(4) . ?
Cu7 N1 1.880(4) . ?
Cu7 O9 2.579(4) . ?
Mo1 O2 1.668(3) . ?
Mo1 O3 1.875(3) . ?
Mo1 O1 1.907(4) . ?
Mo1 O4 1.934(4) . ?
Mo1 O6 1.985(3) . ?
Mo1 O5 2.3086(15) . ?
Mo1 Mo2 3.2664(18) 2_677 ?
Mo1 Mo2 3.2686(15) . ?
Mo1 Mo3 3.2793(14) 2_677 ?
Mo1 Mo3 3.2866(17) . ?
Mo2 O9 1.677(4) . ?
Mo2 O7 1.901(3) . ?
Mo2 O4 1.909(4) . ?
Mo2 O1 1.938(3) 2_677 ?
Mo2 O8 1.965(3) . ?
Mo2 O5 2.3123(13) . ?
Mo2 Mo1 3.2664(18) 2_677 ?
Mo2 Mo3 3.2827(17) . ?
Mo2 Mo3 3.2884(15) 2_677 ?
Mo3 O10 1.691(3) . ?
Mo3 O6 1.869(3) . ?
Mo3 O8 1.893(3) . ?
Mo3 O7 1.973(3) 2_677 ?
Mo3 O3 1.978(3) 2_677 ?
Mo3 O5 2.3341(10) . ?
Mo3 Mo1 3.2793(14) 2_677 ?
Mo3 Mo2 3.2884(15) 2_677 ?
N1 N2 1.356(5) . ?
N3 N4 1.366(5) . ?
O1 Mo2 1.938(3) 2_677 ?
O3 Mo3 1.978(3) 2_677 ?
O5 Mo1 2.3086(15) 2_677 ?
O5 Mo2 2.3123(13) 2_677 ?
O5 Mo3 2.3341(10) 2_677 ?
O7 Mo3 1.973(3) 2_677 ?

loop_
_geom_hbond_atom_site_label_D
_geom_hbond_atom_site_label_H
_geom_hbond_atom_site_label_A
_geom_hbond_distance_DH
_geom_hbond_distance_HA
_geom_hbond_distance_DA
_geom_hbond_angle_DHA
_geom_hbond_site_symmetry_A
C3 H3 O4 0.93 2.47 3.259(6) 142.4 2_666
C10 H10 O1 0.93 2.31 3.237(6) 177.7 1_445
C13 H13 O6 0.93 2.40 3.283(6) 158.7 1_545
